data_4003386
loop_
_publ_author_name
'Huang, Yiming'
'Xu, Zihao'
'Jin, Shijian'
'Li, Chenyang'
'Warncke, Kurt'
'Evangelista, Francesco A.'
'Lian, Tianquan'
'Egap, Eilaf'

_publ_section_title
;
 Conjugated Oligomers with Stable Radical Substituents: Synthesis, Single
 Crystal Structures, Electronic Structure, and Excited State Dynamics
;
_journal_issue 21
_journal_name_full 'Chemistry of Materials'
_journal_page_first 7840
_journal_paper_doi 10.1021/acs.chemmater.8b03366
_journal_volume 30
_journal_year 2018
_chemical_formula_moiety '2(C11 H14 N2 O2 S)'
_chemical_formula_sum 'C22 H28 N4 O4 S2'
_chemical_formula_weight 476.60
_space_group_crystal_system triclinic
_space_group_IT_number 2
_space_group_name_Hall '-P 1'
_space_group_name_H-M_alt 'P -1'
_atom_sites_solution_hydrogens geom
_atom_sites_solution_primary dual
_audit_creation_date 2016-09-19
_audit_creation_method
;
Olex2 1.2-dev
(compiled 2016.08.25 svn.r3337 for OlexSys, GUI svn.r5221)
;
_cell_angle_alpha 67.750(3)
_cell_angle_beta 76.075(4)
_cell_angle_gamma 70.501(3)
_cell_formula_units_Z 2
_cell_length_a 8.6033(19)
_cell_length_b 11.704(3)
_cell_length_c 12.974(4)
_cell_measurement_reflns_used 2342
_cell_measurement_temperature 100(2)
_cell_measurement_theta_max 27.387
_cell_measurement_theta_min 2.752
_cell_volume 1130.0(5)
_computing_cell_refinement 'SAINT v8.37A (Bruker, 2015)'
_computing_data_collection 'APEX2 v2014.11 (Bruker, 2014)'
_computing_data_reduction 'SAINT v8.37A (Bruker, 2015)'
_computing_molecular_graphics 'Olex2 (Dolomanov et al., 2009)'
_computing_publication_material 'Olex2 (Dolomanov et al., 2009)'
_computing_structure_refinement 'SHELXL-2014/7 (Sheldrick, 2014)'
_computing_structure_solution 'XT (Sheldrick, 2015)'
_diffrn_ambient_temperature 100(2)
_diffrn_measured_fraction_theta_full 0.997
_diffrn_measured_fraction_theta_max 0.994
_diffrn_measurement_device_type 'Bruker APEX-II CCD'
_diffrn_measurement_method '\f and \w scans'
_diffrn_radiation_monochromator graphite
_diffrn_radiation_type MoK\a
_diffrn_radiation_wavelength 0.71073
_diffrn_reflns_av_R_equivalents 0.0951
_diffrn_reflns_av_unetI/netI 0.3524
_diffrn_reflns_Laue_measured_fraction_full 0.997
_diffrn_reflns_Laue_measured_fraction_max 0.994
_diffrn_reflns_limit_h_max 11
_diffrn_reflns_limit_h_min -11
_diffrn_reflns_limit_k_max 16
_diffrn_reflns_limit_k_min -16
_diffrn_reflns_limit_l_max 17
_diffrn_reflns_limit_l_min -17
_diffrn_reflns_number 11992
_diffrn_reflns_point_group_measured_fraction_full 0.997
_diffrn_reflns_point_group_measured_fraction_max 0.994
_diffrn_reflns_theta_full 26.000
_diffrn_reflns_theta_max 29.155
_diffrn_reflns_theta_min 1.711
_diffrn_source 'fine-focus sealed tube'
_diffrn_source_current 35
_diffrn_source_voltage 45
_diffrn_standards_number 0
_exptl_absorpt_coefficient_mu 0.273
_exptl_absorpt_correction_type multi-scan
_exptl_absorpt_process_details
;
 TWINABS-2012/1 (Bruker,2012) was used for absorption correction.
 
For component 1:
 wR2(int) was 0.0608 before and 0.0497 after correction.
 The Ratio of minimum to maximum transmission not present.
 The \l/2 correction factor is Not present
 
For component 2:
 wR2(int) was 0.0615 before and 0.0495 after correction.
 The Ratio of minimum to maximum transmission is 0.85.
 The \l/2 correction factor is Not present

Final HKLF 4 output contains 22483 reflections, Rint = 0.0560
 (8371 with I > 3sig(I), Rint = 0.0387)
;
_exptl_crystal_colour green
_exptl_crystal_colour_primary green
_exptl_crystal_density_diffrn 1.401
_exptl_crystal_description prism
_exptl_crystal_F_000 504
_exptl_crystal_recrystallization_method 'The material was recrystallised from --- by as supplied'
_exptl_crystal_size_max 0.359
_exptl_crystal_size_mid 0.313
_exptl_crystal_size_min 0.104
_refine_diff_density_max 0.619
_refine_diff_density_min -0.385
_refine_diff_density_rms 0.101
_refine_ls_extinction_method none
_refine_ls_goodness_of_fit_ref 0.953
_refine_ls_hydrogen_treatment constr
_refine_ls_matrix_type full
_refine_ls_number_parameters 297
_refine_ls_number_reflns 6044
_refine_ls_number_restraints 45
_refine_ls_restrained_S_all 0.957
_refine_ls_R_factor_all 0.1198
_refine_ls_R_factor_gt 0.0644
_refine_ls_shift/su_max 0.000
_refine_ls_shift/su_mean 0.000
_refine_ls_structure_factor_coef Fsqd
_refine_ls_weighting_details 'w=1/[\s^2^(Fo^2^)+(0.0736P)^2^] where P=(Fo^2^+2Fc^2^)/3'
_refine_ls_weighting_scheme calc
_refine_ls_wR_factor_gt 0.1305
_refine_ls_wR_factor_ref 0.1496
_reflns_Friedel_coverage 0.000
_reflns_number_gt 3432
_reflns_number_total 6044
_reflns_threshold_expression 'I > 2\s(I)'
_cod_data_source_file cm8b03366_si_002.cif
_cod_data_source_block RA2
_cod_depositor_comments
;
The following automatic conversions were performed:

data item '_exptl_absorpt_correction_type' value 'Multi-Scan' was
changed to 'multi-scan' in accordance with the
/home/saulius/struct/COD-crude-data/automatic-downloads/DataCite-retrospective/ACS/depositions/lib/dictionaries/cif_core.dic
dictionary named 'cif_core.dic' version 2.4.2 last updated on
2011-04-26.

Automatic conversion script
Id: cif_fix_values 6909 2019-04-08 15:41:33Z antanas 
;
_cod_original_cell_volume 1129.9(5)
_cod_database_code 4003386
_shelx_space_group_comment
;
The symmetry employed for this shelxl refinement is uniquely defined
by the following loop, which should always be used as a source of
symmetry information in preference to the above space-group names.
They are only intended as comments.
;
_olex2_refinement_description
;
1. Fixed Uiso
 At 1.2 times of:
  All C(H) groups
 At 1.5 times of:
  All C(H,H,H) groups
2. Rigid body (RIGU) restrains
 C7, C11, C10, N2, C6, C8, C9
 with sigma for 1-2 distances of 0.001 and sigma for 1-3 distances of 0.001
3.a Aromatic/amide H refined with riding coordinates:
 C2(H2), C3(H3), C3B(H3B), C2B(H2B)
3.b Idealised Me refined as rotating group:
 C10(H10D,H10E,H10F), C9(H9A,H9B,H9C), C11B(H11A,H11B,H11C), C8B(H8BA,H8BB,
 H8BC), C10B(H10A,H10B,H10C), C11(H11D,H11E,H11F), C9B(H9BA,H9BB,H9BC), C8(H8A,
 H8B,H8C)
;
_shelx_shelxl_version_number 2014/7
_olex2_exptl_crystal_mounting_method 'The crystal was mounted on a loop with paratone oil'
_olex2_submission_original_sample_id RA2
_olex2_submission_special_instructions 'No special instructions were received'

loop_
_space_group_symop_operation_xyz
'x, y, z'
'-x, -y, -z'

loop_
_atom_site_label
_atom_site_type_symbol
_atom_site_fract_x
_atom_site_fract_y
_atom_site_fract_z
_atom_site_U_iso_or_equiv
_atom_site_adp_type
_atom_site_occupancy
_atom_site_site_symmetry_order
_atom_site_calc_flag
_atom_site_refinement_flags_posn
_atom_site_refinement_flags_adp
S1 S 0.25064(7) 0.38014(6) 0.03435(5) 0.01911(17) Uani 1 1 d . .
S1B S 0.16994(7) 0.12218(6) 0.43761(5) 0.01865(16) Uani 1 1 d . .
O1 O 0.2672(2) -0.04727(18) 0.24854(17) 0.0294(5) Uani 1 1 d . .
O2 O 0.5735(2) 0.24860(17) 0.06910(16) 0.0280(5) Uani 1 1 d . .
O1B O -0.1063(2) 0.5588(2) 0.3218(2) 0.0412(6) Uani 1 1 d . .
O2B O 0.4041(2) 0.25875(18) 0.35847(18) 0.0329(5) Uani 1 1 d . .
N1 N 0.3906(2) 0.0028(2) 0.21232(19) 0.0194(5) Uani 1 1 d . .
N2 N 0.5383(2) 0.1421(2) 0.12631(18) 0.0181(4) Uani 1 1 d . U
N1B N 0.0516(2) 0.5092(2) 0.3195(2) 0.0231(5) Uani 1 1 d . .
N2B N 0.2949(2) 0.3677(2) 0.33603(19) 0.0198(5) Uani 1 1 d . .
C1 C 0.0378(3) 0.4335(2) 0.0308(2) 0.0175(5) Uani 1 1 d . .
C2 C -0.0379(3) 0.3363(2) 0.0917(2) 0.0201(5) Uani 1 1 d . .
H2 H -0.1543 0.3476 0.1003 0.024 Uiso 1 1 calc R U
C1B C -0.0064(3) 0.0681(2) 0.4732(2) 0.0191(5) Uani 1 1 d . .
C3 C 0.0761(3) 0.2184(3) 0.1400(2) 0.0195(5) Uani 1 1 d . .
H3 H 0.0448 0.1417 0.1834 0.023 Uiso 1 1 calc R U
C2B C -0.1466(3) 0.1690(3) 0.4438(2) 0.0216(6) Uani 1 1 d . .
H2B H -0.2547 0.1579 0.4556 0.026 Uiso 1 1 calc R U
C4 C 0.2373(3) 0.2268(2) 0.1174(2) 0.0165(5) Uani 1 1 d . .
C3B C -0.1130(3) 0.2887(3) 0.3951(2) 0.0213(6) Uani 1 1 d . .
H3B H -0.1954 0.3673 0.3703 0.026 Uiso 1 1 calc R U
C5 C 0.3837(3) 0.1265(2) 0.1524(2) 0.0167(5) Uani 1 1 d . .
C4B C 0.0541(3) 0.2799(2) 0.3869(2) 0.0182(5) Uani 1 1 d . .
C6 C 0.5675(3) -0.0809(2) 0.2221(2) 0.0202(5) Uani 1 1 d . U
C5B C 0.1304(3) 0.3830(2) 0.3472(2) 0.0173(5) Uani 1 1 d . .
C7 C 0.6665(3) 0.0236(2) 0.1813(2) 0.0181(5) Uani 1 1 d . U
C6B C 0.1703(3) 0.5923(2) 0.2758(2) 0.0188(5) Uani 1 1 d . .
C8 C 0.6029(4) -0.1586(3) 0.1438(3) 0.0341(7) Uani 1 1 d . U
H8A H 0.5151 -0.2016 0.1609 0.051 Uiso 1 1 calc R U
H8B H 0.7105 -0.2230 0.1543 0.051 Uiso 1 1 calc R U
H8C H 0.6059 -0.1013 0.0657 0.051 Uiso 1 1 calc R U
C7B C 0.3400(3) 0.4900(2) 0.3077(2) 0.0177(5) Uani 1 1 d . .
C9 C 0.5794(3) -0.1706(3) 0.3421(2) 0.0271(6) Uani 1 1 d . U
H9A H 0.5488 -0.1201 0.3929 0.041 Uiso 1 1 calc R U
H9B H 0.6937 -0.2250 0.3486 0.041 Uiso 1 1 calc R U
H9C H 0.5035 -0.2245 0.3624 0.041 Uiso 1 1 calc R U
C8B C 0.1126(3) 0.6957(3) 0.3308(3) 0.0286(6) Uani 1 1 d . .
H8BA H 0.0033 0.7512 0.3100 0.043 Uiso 1 1 calc R U
H8BB H 0.1927 0.7469 0.3055 0.043 Uiso 1 1 calc R U
H8BC H 0.1043 0.6556 0.4127 0.043 Uiso 1 1 calc R U
C10 C 0.8189(3) 0.0059(3) 0.0951(2) 0.0278(6) Uani 1 1 d . U
H10D H 0.7877 -0.0011 0.0303 0.042 Uiso 1 1 calc R U
H10E H 0.9029 -0.0724 0.1288 0.042 Uiso 1 1 calc R U
H10F H 0.8645 0.0798 0.0705 0.042 Uiso 1 1 calc R U
C9B C 0.1623(3) 0.6544(3) 0.1498(2) 0.0305(7) Uani 1 1 d . .
H9BA H 0.1988 0.5876 0.1143 0.046 Uiso 1 1 calc R U
H9BB H 0.2351 0.7117 0.1173 0.046 Uiso 1 1 calc R U
H9BC H 0.0477 0.7037 0.1368 0.046 Uiso 1 1 calc R U
C11 C 0.7096(3) 0.0500(3) 0.2764(2) 0.0257(6) Uani 1 1 d . U
H11D H 0.7513 0.1263 0.2454 0.039 Uiso 1 1 calc R U
H11E H 0.7953 -0.0239 0.3144 0.039 Uiso 1 1 calc R U
H11F H 0.6097 0.0645 0.3305 0.039 Uiso 1 1 calc R U
C10B C 0.3928(3) 0.4852(3) 0.4133(2) 0.0274(6) Uani 1 1 d . .
H10A H 0.2994 0.4803 0.4740 0.041 Uiso 1 1 calc R U
H10B H 0.4265 0.5628 0.3984 0.041 Uiso 1 1 calc R U
H10C H 0.4866 0.4096 0.4357 0.041 Uiso 1 1 calc R U
C11B C 0.4848(3) 0.4951(3) 0.2129(2) 0.0294(7) Uani 1 1 d . .
H11A H 0.5834 0.4266 0.2398 0.044 Uiso 1 1 calc R U
H11B H 0.5086 0.5784 0.1881 0.044 Uiso 1 1 calc R U
H11C H 0.4555 0.4834 0.1497 0.044 Uiso 1 1 calc R U

loop_
_atom_site_aniso_label
_atom_site_aniso_U_11
_atom_site_aniso_U_22
_atom_site_aniso_U_33
_atom_site_aniso_U_23
_atom_site_aniso_U_13
_atom_site_aniso_U_12
S1 0.0170(3) 0.0139(3) 0.0216(4) -0.0003(3) -0.0048(2) -0.0029(2)
S1B 0.0204(3) 0.0145(3) 0.0195(4) -0.0011(3) -0.0037(2) -0.0072(2)
O1 0.0242(10) 0.0207(11) 0.0401(13) 0.0000(9) -0.0057(8) -0.0123(8)
O2 0.0227(9) 0.0143(10) 0.0345(12) 0.0059(9) -0.0023(8) -0.0063(7)
O1B 0.0183(10) 0.0230(12) 0.0745(18) -0.0064(12) -0.0108(10) -0.0038(8)
O2B 0.0206(9) 0.0151(11) 0.0554(15) -0.0044(10) -0.0063(9) -0.0022(7)
N1 0.0179(10) 0.0135(12) 0.0242(13) -0.0023(10) -0.0048(8) -0.0038(8)
N2 0.0166(9) 0.0130(10) 0.0185(11) -0.0006(8) -0.0026(7) -0.0015(7)
N1B 0.0190(11) 0.0143(12) 0.0343(14) -0.0027(10) -0.0060(9) -0.0067(8)
N2B 0.0211(11) 0.0136(12) 0.0216(13) -0.0026(10) -0.0025(8) -0.0047(8)
C1 0.0181(12) 0.0172(14) 0.0154(14) -0.0054(11) -0.0058(9) 0.0001(9)
C2 0.0160(12) 0.0198(14) 0.0206(15) -0.0007(11) -0.0058(9) -0.0045(10)
C1B 0.0251(13) 0.0167(14) 0.0164(14) -0.0032(11) -0.0013(9) -0.0104(10)
C3 0.0192(12) 0.0197(14) 0.0180(14) -0.0014(11) -0.0055(9) -0.0069(10)
C2B 0.0221(13) 0.0231(15) 0.0242(15) -0.0104(12) 0.0004(10) -0.0111(10)
C4 0.0211(12) 0.0136(13) 0.0130(13) -0.0001(10) -0.0050(9) -0.0053(9)
C3B 0.0194(13) 0.0187(14) 0.0256(16) -0.0082(12) -0.0016(10) -0.0048(10)
C5 0.0187(12) 0.0154(14) 0.0142(13) -0.0026(11) -0.0028(9) -0.0045(9)
C4B 0.0202(12) 0.0162(14) 0.0182(14) -0.0032(11) -0.0037(9) -0.0072(10)
C6 0.0181(11) 0.0131(10) 0.0234(11) -0.0010(8) -0.0043(8) -0.0013(8)
C5B 0.0194(12) 0.0148(14) 0.0162(14) -0.0028(11) -0.0013(9) -0.0060(9)
C7 0.0161(10) 0.0126(10) 0.0194(11) 0.0006(8) -0.0045(7) -0.0012(7)
C6B 0.0221(13) 0.0129(13) 0.0192(14) -0.0002(11) -0.0021(10) -0.0081(10)
C8 0.0360(16) 0.0271(15) 0.0408(16) -0.0161(13) -0.0056(12) -0.0043(12)
C7B 0.0197(12) 0.0146(13) 0.0196(14) -0.0019(11) -0.0026(9) -0.0099(10)
C9 0.0242(13) 0.0222(14) 0.0275(12) 0.0027(10) -0.0063(9) -0.0074(10)
C8B 0.0300(15) 0.0265(16) 0.0316(17) -0.0130(13) -0.0052(12) -0.0057(12)
C10 0.0216(11) 0.0225(14) 0.0267(13) -0.0008(11) 0.0009(9) -0.0014(9)
C9B 0.0369(16) 0.0242(16) 0.0217(16) -0.0015(13) -0.0088(11) -0.0007(12)
C11 0.0258(13) 0.0207(14) 0.0281(13) -0.0050(11) -0.0094(9) -0.0022(10)
C10B 0.0341(15) 0.0256(16) 0.0271(16) -0.0069(13) -0.0124(12) -0.0096(12)
C11B 0.0262(14) 0.0298(17) 0.0280(17) -0.0029(13) 0.0017(11) -0.0136(12)

loop_
_atom_type_symbol
_atom_type_description
_atom_type_scat_dispersion_real
_atom_type_scat_dispersion_imag
_atom_type_scat_source
C C 0.0033 0.0016 'International Tables Vol C Tables 4.2.6.8 and 6.1.1.4'
H H 0.0000 0.0000 'International Tables Vol C Tables 4.2.6.8 and 6.1.1.4'
N N 0.0061 0.0033 'International Tables Vol C Tables 4.2.6.8 and 6.1.1.4'
O O 0.0106 0.0060 'International Tables Vol C Tables 4.2.6.8 and 6.1.1.4'
S S 0.1246 0.1234 'International Tables Vol C Tables 4.2.6.8 and 6.1.1.4'

loop_
_geom_angle_atom_site_label_1
_geom_angle_atom_site_label_2
_geom_angle_atom_site_label_3
_geom_angle
_geom_angle_site_symmetry_1
_geom_angle_site_symmetry_3
C1 S1 C4 91.42(11) . .
C1B S1B C4B 91.41(12) . .
O1 N1 C5 126.4(2) . .
O1 N1 C6 120.7(2) . .
C5 N1 C6 112.47(19) . .
O2 N2 C5 124.6(2) . .
O2 N2 C7 122.16(18) . .
C5 N2 C7 112.95(19) . .
O1B N1B C5B 126.0(2) . .
O1B N1B C6B 121.1(2) . .
C5B N1B C6B 112.73(19) . .
O2B N2B C5B 124.4(2) . .
O2B N2B C7B 121.56(19) . .
C5B N2B C7B 113.64(19) . .
C1 C1 S1 119.9(2) 2_565 .
C2 C1 S1 111.36(18) . .
C2 C1 C1 128.7(3) . 2_565
C1 C2 H2 123.6 . .
C1 C2 C3 112.9(2) . .
C3 C2 H2 123.6 . .
C1B C1B S1B 120.0(2) 2_556 .
C2B C1B S1B 111.17(19) . .
C2B C1B C1B 128.8(3) . 2_556
C2 C3 H3 123.6 . .
C4 C3 C2 112.8(2) . .
C4 C3 H3 123.6 . .
C1B C2B H2B 123.4 . .
C1B C2B C3B 113.3(2) . .
C3B C2B H2B 123.4 . .
C3 C4 S1 111.60(17) . .
C3 C4 C5 127.7(2) . .
C5 C4 S1 120.67(17) . .
C2B C3B H3B 123.8 . .
C4B C3B C2B 112.5(2) . .
C4B C3B H3B 123.8 . .
N1 C5 C4 126.3(2) . .
N2 C5 N1 109.4(2) . .
N2 C5 C4 124.3(2) . .
C3B C4B S1B 111.61(17) . .
C3B C4B C5B 127.4(2) . .
C5B C4B S1B 120.94(18) . .
N1 C6 C7 101.12(19) . .
N1 C6 C8 106.0(2) . .
N1 C6 C9 109.3(2) . .
C8 C6 C7 114.2(2) . .
C9 C6 C7 115.7(2) . .
C9 C6 C8 109.7(2) . .
N1B C5B C4B 126.5(2) . .
N2B C5B N1B 109.0(2) . .
N2B C5B C4B 124.4(2) . .
N2 C7 C6 101.30(17) . .
N2 C7 C10 108.2(2) . .
N2 C7 C11 105.9(2) . .
C10 C7 C6 116.3(2) . .
C10 C7 C11 109.8(2) . .
C11 C7 C6 114.3(2) . .
N1B C6B C7B 101.37(19) . .
N1B C6B C8B 109.4(2) . .
N1B C6B C9B 106.1(2) . .
C8B C6B C7B 115.3(2) . .
C8B C6B C9B 109.5(2) . .
C9B C6B C7B 114.4(2) . .
C6 C8 H8A 109.5 . .
C6 C8 H8B 109.5 . .
C6 C8 H8C 109.5 . .
H8A C8 H8B 109.5 . .
H8A C8 H8C 109.5 . .
H8B C8 H8C 109.5 . .
N2B C7B C6B 101.16(17) . .
N2B C7B C10B 106.3(2) . .
N2B C7B C11B 108.5(2) . .
C10B C7B C6B 114.2(2) . .
C10B C7B C11B 110.3(2) . .
C11B C7B C6B 115.4(2) . .
C6 C9 H9A 109.5 . .
C6 C9 H9B 109.5 . .
C6 C9 H9C 109.5 . .
H9A C9 H9B 109.5 . .
H9A C9 H9C 109.5 . .
H9B C9 H9C 109.5 . .
C6B C8B H8BA 109.5 . .
C6B C8B H8BB 109.5 . .
C6B C8B H8BC 109.5 . .
H8BA C8B H8BB 109.5 . .
H8BA C8B H8BC 109.5 . .
H8BB C8B H8BC 109.5 . .
C7 C10 H10D 109.5 . .
C7 C10 H10E 109.5 . .
C7 C10 H10F 109.5 . .
H10D C10 H10E 109.5 . .
H10D C10 H10F 109.5 . .
H10E C10 H10F 109.5 . .
C6B C9B H9BA 109.5 . .
C6B C9B H9BB 109.5 . .
C6B C9B H9BC 109.5 . .
H9BA C9B H9BB 109.5 . .
H9BA C9B H9BC 109.5 . .
H9BB C9B H9BC 109.5 . .
C7 C11 H11D 109.5 . .
C7 C11 H11E 109.5 . .
C7 C11 H11F 109.5 . .
H11D C11 H11E 109.5 . .
H11D C11 H11F 109.5 . .
H11E C11 H11F 109.5 . .
C7B C10B H10A 109.5 . .
C7B C10B H10B 109.5 . .
C7B C10B H10C 109.5 . .
H10A C10B H10B 109.5 . .
H10A C10B H10C 109.5 . .
H10B C10B H10C 109.5 . .
C7B C11B H11A 109.5 . .
C7B C11B H11B 109.5 . .
C7B C11B H11C 109.5 . .
H11A C11B H11B 109.5 . .
H11A C11B H11C 109.5 . .
H11B C11B H11C 109.5 . .

loop_
_geom_bond_atom_site_label_1
_geom_bond_atom_site_label_2
_geom_bond_distance
_geom_bond_site_symmetry_2
S1 C1 1.732(2) .
S1 C4 1.735(3) .
S1B C1B 1.731(2) .
S1B C4B 1.732(3) .
O1 N1 1.287(3) .
O2 N2 1.281(3) .
O1B N1B 1.284(3) .
O2B N2B 1.282(3) .
N1 C5 1.348(3) .
N1 C6 1.515(3) .
N2 C5 1.348(3) .
N2 C7 1.502(3) .
N1B C5B 1.347(3) .
N1B C6B 1.510(3) .
N2B C5B 1.345(3) .
N2B C7B 1.497(3) .
C1 C1 1.455(5) 2_565
C1 C2 1.382(3) .
C2 H2 0.9500 .
C2 C3 1.413(3) .
C1B C1B 1.456(5) 2_556
C1B C2B 1.387(4) .
C3 H3 0.9500 .
C3 C4 1.375(3) .
C2B H2B 0.9500 .
C2B C3B 1.399(4) .
C4 C5 1.434(3) .
C3B H3B 0.9500 .
C3B C4B 1.387(3) .
C4B C5B 1.431(3) .
C6 C7 1.578(3) .
C6 C8 1.523(4) .
C6 C9 1.518(4) .
C7 C10 1.517(4) .
C7 C11 1.530(4) .
C6B C7B 1.576(3) .
C6B C8B 1.517(4) .
C6B C9B 1.526(4) .
C8 H8A 0.9800 .
C8 H8B 0.9800 .
C8 H8C 0.9800 .
C7B C10B 1.521(3) .
C7B C11B 1.525(4) .
C9 H9A 0.9800 .
C9 H9B 0.9800 .
C9 H9C 0.9800 .
C8B H8BA 0.9800 .
C8B H8BB 0.9800 .
C8B H8BC 0.9800 .
C10 H10D 0.9800 .
C10 H10E 0.9800 .
C10 H10F 0.9800 .
C9B H9BA 0.9800 .
C9B H9BB 0.9800 .
C9B H9BC 0.9800 .
C11 H11D 0.9800 .
C11 H11E 0.9800 .
C11 H11F 0.9800 .
C10B H10A 0.9800 .
C10B H10B 0.9800 .
C10B H10C 0.9800 .
C11B H11A 0.9800 .
C11B H11B 0.9800 .
C11B H11C 0.9800 .

loop_
_geom_torsion_atom_site_label_1
_geom_torsion_atom_site_label_2
_geom_torsion_atom_site_label_3
_geom_torsion_atom_site_label_4
_geom_torsion
_geom_torsion_site_symmetry_1
_geom_torsion_site_symmetry_4
S1 C1 C2 C3 -0.8(3) . .
S1 C4 C5 N1 -176.7(2) . .
S1 C4 C5 N2 0.9(3) . .
S1B C1B C2B C3B -1.1(3) . .
S1B C4B C5B N1B -170.9(2) . .
S1B C4B C5B N2B 6.3(4) . .
O1 N1 C5 N2 -177.8(2) . .
O1 N1 C5 C4 0.1(4) . .
O1 N1 C6 C7 -173.4(2) . .
O1 N1 C6 C8 67.2(3) . .
O1 N1 C6 C9 -50.9(3) . .
O2 N2 C5 N1 179.5(2) . .
O2 N2 C5 C4 1.5(4) . .
O2 N2 C7 C6 -171.4(2) . .
O2 N2 C7 C10 -48.7(3) . .
O2 N2 C7 C11 69.0(3) . .
O1B N1B C5B N2B -179.1(2) . .
O1B N1B C5B C4B -1.6(4) . .
O1B N1B C6B C7B 171.7(2) . .
O1B N1B C6B C8B 49.5(3) . .
O1B N1B C6B C9B -68.6(3) . .
O2B N2B C5B N1B 178.3(2) . .
O2B N2B C5B C4B 0.8(4) . .
O2B N2B C7B C6B 174.3(2) . .
O2B N2B C7B C10B -66.0(3) . .
O2B N2B C7B C11B 52.6(3) . .
N1 C6 C7 N2 -15.3(2) . .
N1 C6 C7 C10 -132.3(2) . .
N1 C6 C7 C11 98.1(2) . .
N1B C6B C7B N2B 13.5(2) . .
N1B C6B C7B C10B -100.3(2) . .
N1B C6B C7B C11B 130.3(2) . .
C1 S1 C4 C3 0.34(19) . .
C1 S1 C4 C5 179.3(2) . .
C1 C1 C2 C3 179.7(3) 2_565 .
C1 C2 C3 C4 1.1(3) . .
C2 C3 C4 S1 -0.9(3) . .
C2 C3 C4 C5 -179.7(3) . .
C1B S1B C4B C3B -1.45(19) . .
C1B S1B C4B C5B 176.2(2) . .
C1B C1B C2B C3B 179.0(3) 2_556 .
C1B C2B C3B C4B 0.0(3) . .
C3 C4 C5 N1 2.0(4) . .
C3 C4 C5 N2 179.6(2) . .
C2B C3B C4B S1B 1.1(3) . .
C2B C3B C4B C5B -176.4(3) . .
C4 S1 C1 C1 179.8(3) . 2_565
C4 S1 C1 C2 0.3(2) . .
C3B C4B C5B N1B 6.4(4) . .
C3B C4B C5B N2B -176.4(2) . .
C5 N1 C6 C7 13.6(3) . .
C5 N1 C6 C8 -105.8(2) . .
C5 N1 C6 C9 136.1(2) . .
C5 N2 C7 C6 14.3(3) . .
C5 N2 C7 C10 137.0(2) . .
C5 N2 C7 C11 -105.3(2) . .
C4B S1B C1B C1B -178.6(3) . 2_556
C4B S1B C1B C2B 1.5(2) . .
C6 N1 C5 N2 -5.3(3) . .
C6 N1 C5 C4 172.6(2) . .
C5B N1B C6B C7B -12.2(3) . .
C5B N1B C6B C8B -134.5(2) . .
C5B N1B C6B C9B 107.5(3) . .
C5B N2B C7B C6B -12.4(3) . .
C5B N2B C7B C10B 107.2(2) . .
C5B N2B C7B C11B -134.2(2) . .
C7 N2 C5 N1 -6.4(3) . .
C7 N2 C5 C4 175.6(2) . .
C6B N1B C5B N2B 5.0(3) . .
C6B N1B C5B C4B -177.5(2) . .
C8 C6 C7 N2 98.0(2) . .
C8 C6 C7 C10 -19.0(3) . .
C8 C6 C7 C11 -148.6(2) . .
C7B N2B C5B N1B 5.3(3) . .
C7B N2B C5B C4B -172.2(2) . .
C9 C6 C7 N2 -133.3(2) . .
C9 C6 C7 C10 109.7(3) . .
C9 C6 C7 C11 -19.9(3) . .
C8B C6B C7B N2B 131.6(2) . .
C8B C6B C7B C10B 17.8(3) . .
C8B C6B C7B C11B -111.6(3) . .
C9B C6B C7B N2B -100.1(2) . .
C9B C6B C7B C10B 146.1(2) . .
C9B C6B C7B C11B 16.7(3) . .
